data_4339582
loop_
_publ_author_name
'Vicente, Jos\'e'
'Chicote, Mar\'ia Teresa'
'Vicente-Hernandez, Inmaculada'
'Bautista, Delia'

_publ_section_title
;
 On the reactivity toward ketones of new methyl amino complexes of Rh(III)
 and Ag(I). Synthesis of ortho-rhodiated acetophenone methyl imine
 complexes.
;
_journal_issue 21
_journal_name_full 'Inorganic chemistry'
_journal_page_first 8939
_journal_page_last 8949
_journal_paper_doi 10.1021/ic700963h
_journal_volume 46
_journal_year 2007
_chemical_formula_sum 'C27 H42 Cl2 N3 O8 Rh'
_chemical_formula_weight 710.45
_chemical_name_systematic
; 
 ? 
;
_space_group_IT_number 14
_symmetry_cell_setting monoclinic
_symmetry_space_group_name_Hall '-P 2yn'
_symmetry_space_group_name_H-M 'P 1 21/n 1'
_atom_sites_solution_hydrogens geom
_atom_sites_solution_primary Patterson
_atom_sites_solution_secondary difmap
_audit_creation_method SHELXL-97
_cell_angle_alpha 90.00
_cell_angle_beta 96.140(2)
_cell_angle_gamma 90.00
_cell_formula_units_Z 4
_cell_length_a 11.3390(5)
_cell_length_b 15.8885(6)
_cell_length_c 17.0075(7)
_cell_measurement_reflns_used 9327
_cell_measurement_temperature 100(2)
_cell_measurement_theta_max 27.17
_cell_measurement_theta_min 2.21
_cell_volume 3046.5(2)
_computing_cell_refinement 'Bruker SAINT'
_computing_data_collection 'Bruker SMART'
_computing_data_reduction 'Bruker SAINT'
_computing_molecular_graphics 'Bruker SHELXTL'
_computing_publication_material 'Bruker SHELXTL'
_computing_structure_refinement 'SHELXL-97 (Sheldrick, 1997)'
_computing_structure_solution 'SHELXS-97 (Sheldrick, 1990)'
_diffrn_ambient_temperature 100(2)
_diffrn_detector_area_resol_mean 8.26
_diffrn_measured_fraction_theta_full 1.000
_diffrn_measured_fraction_theta_max 1.000
_diffrn_measurement_device_type 'Bruker SMART APEX CCD'
_diffrn_measurement_method \w-scan
_diffrn_radiation_monochromator graphite
_diffrn_radiation_source 'fine-focus sealed tube'
_diffrn_radiation_type MoK\a
_diffrn_radiation_wavelength 0.71073
_diffrn_reflns_av_R_equivalents 0.0394
_diffrn_reflns_av_sigmaI/netI 0.0310
_diffrn_reflns_limit_h_max 14
_diffrn_reflns_limit_h_min -14
_diffrn_reflns_limit_k_max 19
_diffrn_reflns_limit_k_min -19
_diffrn_reflns_limit_l_max 21
_diffrn_reflns_limit_l_min -21
_diffrn_reflns_number 33093
_diffrn_reflns_theta_full 26.00
_diffrn_reflns_theta_max 26.37
_diffrn_reflns_theta_min 1.76
_exptl_absorpt_coefficient_mu 0.788
_exptl_absorpt_correction_T_max 0.9617
_exptl_absorpt_correction_T_min 0.7979
_exptl_absorpt_correction_type multi-scan
_exptl_absorpt_process_details SADABS
_exptl_crystal_colour yellow
_exptl_crystal_density_diffrn 1.549
_exptl_crystal_density_method 'not measured'
_exptl_crystal_description lath
_exptl_crystal_F_000 1472
_exptl_crystal_size_max 0.30
_exptl_crystal_size_mid 0.12
_exptl_crystal_size_min 0.05
_refine_diff_density_max 0.641
_refine_diff_density_min -0.454
_refine_diff_density_rms 0.077
_refine_ls_extinction_method none
_refine_ls_goodness_of_fit_ref 1.088
_refine_ls_hydrogen_treatment 'NH free, rigid methyls, others riding'
_refine_ls_matrix_type full
_refine_ls_number_parameters 432
_refine_ls_number_reflns 6225
_refine_ls_number_restraints 22
_refine_ls_restrained_S_all 1.087
_refine_ls_R_factor_all 0.0399
_refine_ls_R_factor_gt 0.0336
_refine_ls_shift/su_max 0.002
_refine_ls_shift/su_mean 0.000
_refine_ls_structure_factor_coef Fsqd
_refine_ls_weighting_details 'calc w=1/[\s^2^(Fo^2^)+(0.0283P)^2^+3.3923P] where P=(Fo^2^+2Fc^2^)/3'
_refine_ls_weighting_scheme calc
_refine_ls_wR_factor_gt 0.0720
_refine_ls_wR_factor_ref 0.0744
_reflns_number_gt 5525
_reflns_number_total 6225
_reflns_threshold_expression >2sigma(I)
_cod_data_source_file ic700963h-file004.cif
_cod_data_source_block 9c.ClO4
_cod_original_sg_symbol_H-M 'P 2(1)/n'
_cod_database_code 4339582

loop_
_symmetry_equiv_pos_as_xyz
'x, y, z'
'-x+1/2, y+1/2, -z+1/2'
'-x, -y, -z'
'x-1/2, -y-1/2, z-1/2'

loop_
_atom_site_label
_atom_site_type_symbol
_atom_site_fract_x
_atom_site_fract_y
_atom_site_fract_z
_atom_site_U_iso_or_equiv
_atom_site_adp_type
_atom_site_occupancy
_atom_site_symmetry_multiplicity
_atom_site_calc_flag
_atom_site_refinement_flags
_atom_site_disorder_assembly
_atom_site_disorder_group
Rh1 Rh 0.325089(16) 0.282912(12) 0.601744(11) 0.01341(6) Uani 1 1 d . . .
N3 N 0.16696(18) 0.12099(13) 0.58176(12) 0.0181(4) Uani 1 1 d . . .
C1 C 0.3501(2) 0.37356(16) 0.70076(14) 0.0184(5) Uani 1 1 d . A .
C2 C 0.3095(2) 0.29400(16) 0.72706(14) 0.0173(5) Uani 1 1 d . A .
C3 C 0.4002(2) 0.23233(16) 0.71537(14) 0.0175(5) Uani 1 1 d . A .
C4 C 0.4927(2) 0.27328(16) 0.67970(14) 0.0187(5) Uani 1 1 d . A .
C5 C 0.4602(2) 0.36092(16) 0.66899(14) 0.0177(5) Uani 1 1 d . A .
C6 C 0.2892(3) 0.45628(17) 0.70634(16) 0.0250(6) Uani 1 1 d . . .
H6A H 0.2059 0.4469 0.7143 0.038 Uiso 1 1 calc R A .
H6B H 0.2936 0.4880 0.6573 0.038 Uiso 1 1 calc R . .
H6C H 0.3282 0.4883 0.7511 0.038 Uiso 1 1 calc R . .
C7 C 0.2014(2) 0.27864(18) 0.76900(15) 0.0229(6) Uani 1 1 d . . .
H7A H 0.2238 0.2791 0.8263 0.034 Uiso 1 1 calc R A .
H7B H 0.1672 0.2238 0.7531 0.034 Uiso 1 1 calc R . .
H7C H 0.1429 0.3230 0.7549 0.034 Uiso 1 1 calc R . .
C8 C 0.3994(2) 0.14205(16) 0.74086(16) 0.0236(6) Uani 1 1 d . . .
H8A H 0.4397 0.1075 0.7042 0.035 Uiso 1 1 calc R A .
H8B H 0.3172 0.1228 0.7408 0.035 Uiso 1 1 calc R . .
H8C H 0.4406 0.1367 0.7943 0.035 Uiso 1 1 calc R . .
C9 C 0.6081(2) 0.23595(18) 0.66233(16) 0.0239(6) Uani 1 1 d . . .
H9A H 0.6721 0.2575 0.7003 0.036 Uiso 1 1 calc R A .
H9B H 0.6236 0.2514 0.6086 0.036 Uiso 1 1 calc R . .
H9C H 0.6043 0.1745 0.6667 0.036 Uiso 1 1 calc R . .
C10 C 0.5366(2) 0.42826(17) 0.63990(16) 0.0243(6) Uani 1 1 d . . .
H10A H 0.4869 0.4760 0.6205 0.036 Uiso 1 1 calc R A .
H10B H 0.5783 0.4060 0.5968 0.036 Uiso 1 1 calc R . .
H10C H 0.5945 0.4469 0.6833 0.036 Uiso 1 1 calc R . .
N1 N 0.4022(7) 0.2676(5) 0.4899(5) 0.0158(14) Uani 0.697(6) 1 d PD A 1
H01 H 0.464(4) 0.284(2) 0.502(2) 0.010(10) Uiso 0.697(6) 1 d P A 1
N2 N 0.1922(9) 0.3613(10) 0.5446(6) 0.016(4) Uani 0.697(6) 1 d PD A 1
C11 C 0.3465(4) 0.3133(3) 0.4183(2) 0.0186(9) Uani 0.697(6) 1 d PD A 1
C12 C 0.3176(5) 0.4025(4) 0.4463(3) 0.0168(11) Uani 0.697(6) 1 d PD A 1
H12A H 0.3835 0.4224 0.4847 0.020 Uiso 0.697(6) 1 calc PR A 1
H12B H 0.3115 0.4412 0.4004 0.020 Uiso 0.697(6) 1 calc PR A 1
C13 C 0.2057(3) 0.4057(3) 0.4837(2) 0.0198(9) Uani 0.697(6) 1 d PD A 1
C14 C 0.4289(5) 0.1766(3) 0.4738(3) 0.0197(10) Uani 0.697(6) 1 d PD A 1
H14A H 0.3544 0.1459 0.4605 0.024 Uiso 0.697(6) 1 calc PR A 1
H14B H 0.4723 0.1515 0.5210 0.024 Uiso 0.697(6) 1 calc PR A 1
H14C H 0.4772 0.1731 0.4294 0.024 Uiso 0.697(6) 1 calc PR A 1
C15 C 0.4306(4) 0.3192(3) 0.3541(2) 0.0237(10) Uani 0.697(6) 1 d PD A 1
H15A H 0.5023 0.3498 0.3746 0.036 Uiso 0.697(6) 1 calc PR A 1
H15B H 0.3912 0.3491 0.3082 0.036 Uiso 0.697(6) 1 calc PR A 1
H15C H 0.4520 0.2624 0.3382 0.036 Uiso 0.697(6) 1 calc PR A 1
C16 C 0.2327(3) 0.2681(2) 0.3846(2) 0.0222(10) Uani 0.697(6) 1 d PD A 1
H16A H 0.2533 0.2171 0.3567 0.033 Uiso 0.697(6) 1 calc PR A 1
H16B H 0.1857 0.3056 0.3476 0.033 Uiso 0.697(6) 1 calc PR A 1
H16C H 0.1863 0.2528 0.4279 0.033 Uiso 0.697(6) 1 calc PR A 1
C17 C 0.1081(6) 0.4602(4) 0.4454(4) 0.0285(13) Uani 0.697(6) 1 d PD A 1
H17A H 0.0378 0.4256 0.4301 0.034 Uiso 0.697(6) 1 calc PR A 1
H17B H 0.1341 0.4870 0.3983 0.034 Uiso 0.697(6) 1 calc PR A 1
H17C H 0.0886 0.5037 0.4828 0.034 Uiso 0.697(6) 1 calc PR A 1
C18 C 0.0790(6) 0.3595(5) 0.5770(5) 0.0239(15) Uani 0.697(6) 1 d PD A 1
H18A H 0.0627 0.4151 0.5984 0.036 Uiso 0.697(6) 1 calc PR A 1
H18B H 0.0818 0.3175 0.6194 0.036 Uiso 0.697(6) 1 calc PR A 1
H18C H 0.0161 0.3447 0.5353 0.036 Uiso 0.697(6) 1 calc PR A 1
N1' N 0.195(2) 0.357(2) 0.5409(13) 0.022(10) Uiso 0.303(6) 1 d PD A 2
N2' N 0.4053(18) 0.2519(10) 0.4985(12) 0.014(4) Uiso 0.303(6) 1 d PD A 2
C11' C 0.1960(7) 0.3723(6) 0.4541(6) 0.020(2) Uiso 0.303(6) 1 d PD A 2
C12' C 0.3273(12) 0.3815(8) 0.4394(10) 0.021(4) Uiso 0.303(6) 1 d PD A 2
H12C H 0.3311 0.4097 0.3878 0.025 Uiso 0.303(6) 1 calc PR A 2
H12D H 0.3677 0.4183 0.4808 0.025 Uiso 0.303(6) 1 calc PR A 2
C13' C 0.3914(9) 0.3019(6) 0.4391(7) 0.015(2) Uiso 0.303(6) 1 d PD A 2
C14' C 0.0706(18) 0.3421(13) 0.5657(12) 0.025(5) Uiso 0.303(6) 1 d PD A 2
H14D H 0.0159 0.3845 0.5410 0.038 Uiso 0.303(6) 1 calc PR A 2
H14E H 0.0733 0.3462 0.6234 0.038 Uiso 0.303(6) 1 calc PR A 2
H14F H 0.0432 0.2859 0.5485 0.038 Uiso 0.303(6) 1 calc PR A 2
C15' C 0.1418(8) 0.2937(6) 0.4095(6) 0.027(2) Uiso 0.303(6) 1 d PD A 2
H15D H 0.1829 0.2430 0.4308 0.040 Uiso 0.303(6) 1 calc PR A 2
H15E H 0.1511 0.2988 0.3531 0.040 Uiso 0.303(6) 1 calc PR A 2
H15F H 0.0574 0.2896 0.4165 0.040 Uiso 0.303(6) 1 calc PR A 2
C16' C 0.1208(15) 0.4482(9) 0.4270(9) 0.028(4) Uiso 0.303(6) 1 d PD A 2
H16D H 0.0475 0.4478 0.4528 0.041 Uiso 0.303(6) 1 calc PR A 2
H16E H 0.1012 0.4459 0.3695 0.041 Uiso 0.303(6) 1 calc PR A 2
H16F H 0.1652 0.4999 0.4412 0.041 Uiso 0.303(6) 1 calc PR A 2
C17' C 0.4438(11) 0.2806(8) 0.3639(7) 0.031(3) Uiso 0.303(6) 1 d PD A 2
H17D H 0.4963 0.3263 0.3507 0.038 Uiso 0.303(6) 1 calc PR A 2
H17E H 0.3798 0.2735 0.3209 0.038 Uiso 0.303(6) 1 calc PR A 2
H17F H 0.4892 0.2283 0.3712 0.038 Uiso 0.303(6) 1 calc PR A 2
C18' C 0.4557(12) 0.1702(8) 0.4974(7) 0.020(3) Uiso 0.303(6) 1 d PD A 2
H18A H 0.4020 0.1329 0.4647 0.024 Uiso 0.303(6) 1 calc PR A 2
H18B H 0.4680 0.1480 0.5515 0.024 Uiso 0.303(6) 1 calc PR A 2
H18C H 0.5321 0.1732 0.4754 0.024 Uiso 0.303(6) 1 calc PR A 2
C19 C 0.2226(2) 0.18168(16) 0.58190(15) 0.0180(5) Uani 1 1 d . A .
C21 C 0.1031(2) 0.04609(17) 0.59045(15) 0.0211(6) Uani 1 1 d . A .
C22 C 0.1581(3) -0.02962(18) 0.57421(16) 0.0275(6) Uani 1 1 d . . .
C23 C 0.0952(3) -0.1028(2) 0.58879(18) 0.0427(9) Uani 1 1 d . A .
H23 H 0.1276 -0.1563 0.5783 0.051 Uiso 1 1 calc R . .
C24 C -0.0131(4) -0.0980(3) 0.6182(2) 0.0546(12) Uani 1 1 d . . .
H24 H -0.0529 -0.1486 0.6292 0.066 Uiso 1 1 calc R A .
C25 C -0.0652(3) -0.0222(3) 0.63189(19) 0.0480(10) Uani 1 1 d . A .
H25 H -0.1407 -0.0212 0.6513 0.058 Uiso 1 1 calc R . .
C26 C -0.0085(3) 0.0533(2) 0.61772(16) 0.0317(7) Uani 1 1 d . . .
C27 C -0.0643(3) 0.1363(2) 0.6307(2) 0.0453(9) Uani 1 1 d . A .
H27A H -0.1413 0.1275 0.6505 0.068 Uiso 1 1 calc R . .
H27B H -0.0755 0.1672 0.5806 0.068 Uiso 1 1 calc R . .
H27C H -0.0127 0.1687 0.6694 0.068 Uiso 1 1 calc R . .
C28 C 0.2777(3) -0.03284(19) 0.5445(2) 0.0361(7) Uani 1 1 d . A .
H28A H 0.2768 0.0013 0.4965 0.054 Uiso 1 1 calc R . .
H28B H 0.2971 -0.0913 0.5326 0.054 Uiso 1 1 calc R . .
H28C H 0.3375 -0.0106 0.5851 0.054 Uiso 1 1 calc R . .
Cl1 Cl 0.25157(6) 0.65997(4) 0.52266(4) 0.02404(14) Uani 1 1 d . . .
O1 O 0.3207(2) 0.73553(13) 0.53420(13) 0.0403(6) Uani 1 1 d . . .
O2 O 0.20387(18) 0.65383(14) 0.44152(11) 0.0337(5) Uani 1 1 d . . .
O3 O 0.3264(3) 0.59000(16) 0.54275(15) 0.0590(7) Uani 1 1 d . . .
O4 O 0.1585(2) 0.6627(2) 0.57238(14) 0.0667(9) Uani 1 1 d . . .
Cl2 Cl 0.37784(6) 0.03122(4) 0.28582(4) 0.02757(15) Uani 1 1 d . . .
O5 O 0.47712(19) 0.05285(15) 0.24462(14) 0.0432(6) Uani 1 1 d . . .
O6 O 0.31152(19) -0.03543(14) 0.24436(14) 0.0401(5) Uani 1 1 d . . .
O7 O 0.4191(2) 0.00250(15) 0.36379(13) 0.0448(6) Uani 1 1 d . . .
O8 O 0.3021(2) 0.10289(15) 0.29003(16) 0.0490(6) Uani 1 1 d . . .

loop_
_atom_site_aniso_label
_atom_site_aniso_U_11
_atom_site_aniso_U_22
_atom_site_aniso_U_33
_atom_site_aniso_U_23
_atom_site_aniso_U_13
_atom_site_aniso_U_12
Rh1 0.01335(10) 0.01367(10) 0.01308(10) 0.00013(8) 0.00075(7) -0.00050(8)
N3 0.0168(11) 0.0194(11) 0.0179(11) 0.0014(9) 0.0009(8) -0.0013(9)
C1 0.0237(13) 0.0186(13) 0.0119(12) -0.0016(10) -0.0028(10) -0.0002(10)
C2 0.0210(13) 0.0203(13) 0.0101(11) -0.0004(10) -0.0004(10) 0.0002(10)
C3 0.0175(12) 0.0201(13) 0.0144(12) 0.0014(10) -0.0006(10) -0.0013(10)
C4 0.0174(12) 0.0233(13) 0.0141(12) 0.0010(10) -0.0034(10) -0.0010(10)
C5 0.0220(13) 0.0179(13) 0.0120(12) -0.0006(10) -0.0034(10) -0.0025(10)
C6 0.0320(15) 0.0204(14) 0.0217(14) -0.0049(11) -0.0017(12) 0.0033(12)
C7 0.0226(14) 0.0281(14) 0.0188(13) 0.0020(11) 0.0058(11) 0.0001(11)
C8 0.0260(14) 0.0201(14) 0.0251(14) 0.0070(11) 0.0039(11) 0.0015(11)
C9 0.0197(13) 0.0285(15) 0.0234(14) 0.0062(11) 0.0021(11) 0.0023(11)
C10 0.0267(14) 0.0221(14) 0.0233(14) 0.0003(11) -0.0012(11) -0.0087(11)
N1 0.015(2) 0.012(3) 0.020(3) -0.001(2) -0.0024(17) 0.000(2)
N2 0.017(4) 0.017(4) 0.014(4) 0.0007(17) -0.0019(14) 0.0024(15)
C11 0.018(2) 0.022(2) 0.016(2) 0.0049(16) 0.0007(18) 0.0020(17)
C12 0.022(2) 0.013(3) 0.015(2) 0.002(2) -0.0001(16) -0.003(2)
C13 0.027(2) 0.0142(19) 0.0173(19) -0.0034(17) -0.0013(16) -0.0013(15)
C14 0.022(2) 0.018(2) 0.020(3) 0.0013(19) 0.006(2) 0.0041(18)
C15 0.022(2) 0.034(3) 0.016(2) 0.0022(18) 0.0036(16) -0.0013(19)
C16 0.021(2) 0.023(2) 0.022(2) -0.0081(16) -0.0005(16) -0.0030(15)
C17 0.035(3) 0.027(3) 0.024(3) 0.009(2) 0.003(3) 0.011(2)
C18 0.020(3) 0.027(4) 0.025(3) 0.003(3) 0.002(2) 0.005(3)
C19 0.0156(12) 0.0216(13) 0.0166(12) -0.0009(10) 0.0007(10) 0.0017(11)
C21 0.0219(13) 0.0239(14) 0.0162(12) 0.0037(11) -0.0037(10) -0.0117(11)
C22 0.0352(16) 0.0228(14) 0.0209(14) 0.0055(11) -0.0134(12) -0.0073(12)
C23 0.064(2) 0.0267(16) 0.0310(17) 0.0116(14) -0.0254(16) -0.0193(16)
C24 0.064(3) 0.059(3) 0.0340(19) 0.0265(18) -0.0233(18) -0.049(2)
C25 0.0354(19) 0.080(3) 0.0263(17) 0.0189(18) -0.0070(14) -0.0341(19)
C26 0.0240(15) 0.053(2) 0.0168(13) 0.0065(13) -0.0041(11) -0.0144(14)
C27 0.0247(16) 0.078(3) 0.0342(18) -0.0063(18) 0.0092(14) -0.0023(17)
C28 0.0372(18) 0.0264(16) 0.0426(19) -0.0071(14) -0.0059(14) 0.0072(13)
Cl1 0.0195(3) 0.0305(4) 0.0223(3) -0.0021(3) 0.0032(2) -0.0067(3)
O1 0.0598(15) 0.0296(12) 0.0306(12) -0.0039(9) 0.0002(11) -0.0173(11)
O2 0.0289(11) 0.0509(14) 0.0214(10) -0.0038(10) 0.0025(8) -0.0136(10)
O3 0.084(2) 0.0364(14) 0.0524(16) 0.0032(12) -0.0119(14) 0.0181(14)
O4 0.0343(14) 0.139(3) 0.0294(13) -0.0149(16) 0.0141(11) -0.0338(16)
Cl2 0.0204(3) 0.0282(4) 0.0344(4) -0.0025(3) 0.0039(3) 0.0005(3)
O5 0.0284(12) 0.0493(14) 0.0536(15) -0.0006(12) 0.0126(10) -0.0089(10)
O6 0.0327(12) 0.0362(12) 0.0501(14) -0.0066(11) -0.0020(10) -0.0080(10)
O7 0.0552(15) 0.0451(14) 0.0331(12) -0.0042(11) 0.0000(11) 0.0038(12)
O8 0.0326(13) 0.0325(13) 0.0824(19) -0.0015(12) 0.0091(12) 0.0067(10)

loop_
_atom_type_symbol
_atom_type_description
_atom_type_scat_dispersion_real
_atom_type_scat_dispersion_imag
_atom_type_scat_source
C C 0.0033 0.0016 'International Tables Vol C Tables 4.2.6.8 and 6.1.1.4'
H H 0.0000 0.0000 'International Tables Vol C Tables 4.2.6.8 and 6.1.1.4'
N N 0.0061 0.0033 'International Tables Vol C Tables 4.2.6.8 and 6.1.1.4'
O O 0.0106 0.0060 'International Tables Vol C Tables 4.2.6.8 and 6.1.1.4'
Cl Cl 0.1484 0.1585 'International Tables Vol C Tables 4.2.6.8 and 6.1.1.4'
Rh Rh -1.1178 0.9187 'International Tables Vol C Tables 4.2.6.8 and 6.1.1.4'

loop_
_geom_angle_atom_site_label_1
_geom_angle_atom_site_label_2
_geom_angle_atom_site_label_3
_geom_angle
C19 Rh1 N1' 90.3(10)
C19 Rh1 N2 91.3(4)
N1' Rh1 N2 2.5(11)
C19 Rh1 N2' 88.0(5)
N1' Rh1 N2' 93.7(6)
N2 Rh1 N2' 96.0(6)
C19 Rh1 C2 97.18(10)
N1' Rh1 C2 108.4(6)
N2 Rh1 C2 106.0(3)
N2' Rh1 C2 157.2(5)
C19 Rh1 C3 91.03(10)
N1' Rh1 C3 147.2(6)
N2 Rh1 C3 144.9(3)
N2' Rh1 C3 119.1(5)
C2 Rh1 C3 38.98(9)
C19 Rh1 N1 92.5(2)
N1' Rh1 N1 87.6(7)
N2 Rh1 N1 89.8(3)
N2' Rh1 N1 7.5(5)
C2 Rh1 N1 161.2(2)
C3 Rh1 N1 125.1(2)
C19 Rh1 C5 155.01(10)
N1' Rh1 C5 110.9(11)
N2 Rh1 C5 109.4(4)
N2' Rh1 C5 103.0(6)
C2 Rh1 C5 64.34(9)
C3 Rh1 C5 63.99(9)
N1 Rh1 C5 101.2(2)
C19 Rh1 C4 119.72(10)
N1' Rh1 C4 149.3(11)
N2 Rh1 C4 147.8(4)
N2' Rh1 C4 93.6(6)
C2 Rh1 C4 64.47(9)
C3 Rh1 C4 37.89(9)
N1 Rh1 C4 96.7(2)
C5 Rh1 C4 38.41(9)
C19 Rh1 C1 132.85(10)
N1' Rh1 C1 92.0(9)
N2 Rh1 C1 89.6(4)
N2' Rh1 C1 138.7(6)
C2 Rh1 C1 38.22(9)
C3 Rh1 C1 63.83(9)
N1 Rh1 C1 134.7(2)
C5 Rh1 C1 37.80(9)
C4 Rh1 C1 63.56(9)
C19 N3 C21 173.7(3)
C5 C1 C2 108.5(2)
C5 C1 C6 125.3(2)
C2 C1 C6 126.2(2)
C5 C1 Rh1 70.49(14)
C2 C1 Rh1 69.13(14)
C6 C1 Rh1 126.85(18)
C1 C2 C3 107.3(2)
C1 C2 C7 126.7(2)
C3 C2 C7 125.6(2)
C1 C2 Rh1 72.65(14)
C3 C2 Rh1 71.10(14)
C7 C2 Rh1 127.66(17)
C4 C3 C2 108.4(2)
C4 C3 C8 126.1(2)
C2 C3 C8 125.5(2)
C4 C3 Rh1 71.91(14)
C2 C3 Rh1 69.92(13)
C8 C3 Rh1 126.52(18)
C3 C4 C5 107.7(2)
C3 C4 C9 127.1(2)
C5 C4 C9 125.0(2)
C3 C4 Rh1 70.19(14)
C5 C4 Rh1 70.50(14)
C9 C4 Rh1 128.73(18)
C1 C5 C4 108.0(2)
C1 C5 C10 125.9(2)
C4 C5 C10 125.6(2)
C1 C5 Rh1 71.71(14)
C4 C5 Rh1 71.09(14)
C10 C5 Rh1 128.97(17)
C11 N1 C14 113.1(5)
C11 N1 Rh1 118.7(4)
C14 N1 Rh1 111.7(5)
C13 N2 C18 120.5(9)
C13 N2 Rh1 124.0(7)
C18 N2 Rh1 115.5(6)
N1 C11 C15 111.7(4)
N1 C11 C16 110.0(4)
C15 C11 C16 109.0(3)
N1 C11 C12 106.2(4)
C15 C11 C12 109.5(4)
C16 C11 C12 110.4(4)
C13 C12 C11 112.6(4)
N2 C13 C12 120.9(6)
N2 C13 C17 121.7(6)
C12 C13 C17 117.4(4)
C11' N1' C14' 113.4(19)
C11' N1' Rh1 120.3(15)
C14' N1' Rh1 113.4(17)
C13' N2' C18' 124.9(16)
C13' N2' Rh1 118.8(11)
C18' N2' Rh1 115.6(11)
N1' C11' C16' 111.4(14)
N1' C11' C12' 106.4(12)
C16' C11' C12' 113.3(10)
N1' C11' C15' 108.1(16)
C16' C11' C15' 108.1(9)
C12' C11' C15' 109.5(8)
C13' C12' C11' 114.1(10)
N2' C13' C12' 123.7(12)
N2' C13' C17' 120.3(12)
C12' C13' C17' 116.0(11)
N3 C19 Rh1 170.3(2)
C22 C21 C26 125.1(3)
C22 C21 N3 117.5(2)
C26 C21 N3 117.3(3)
C21 C22 C23 115.8(3)
C21 C22 C28 122.4(2)
C23 C22 C28 121.9(3)
C24 C23 C22 120.6(3)
C25 C24 C23 121.8(3)
C24 C25 C26 120.7(3)
C25 C26 C21 115.9(3)
C25 C26 C27 121.7(3)
C21 C26 C27 122.4(3)
O3 Cl1 O4 110.09(19)
O3 Cl1 O2 109.50(15)
O4 Cl1 O2 110.34(13)
O3 Cl1 O1 108.58(16)
O4 Cl1 O1 108.82(16)
O2 Cl1 O1 109.47(13)
O5 Cl2 O8 109.93(15)
O5 Cl2 O7 109.52(15)
O8 Cl2 O7 110.18(15)
O5 Cl2 O6 109.52(14)
O8 Cl2 O6 108.96(14)
O7 Cl2 O6 108.71(14)

loop_
_geom_bond_atom_site_label_1
_geom_bond_atom_site_label_2
_geom_bond_distance
Rh1 C19 1.992(3)
Rh1 N1' 2.07(3)
Rh1 N2 2.110(11)
Rh1 N2' 2.12(2)
Rh1 C2 2.165(2)
Rh1 C3 2.180(2)
Rh1 N1 2.191(8)
Rh1 C5 2.195(2)
Rh1 C4 2.203(2)
Rh1 C1 2.211(2)
N3 C19 1.152(3)
N3 C21 1.409(3)
C1 C5 1.427(4)
C1 C2 1.433(3)
C1 C6 1.492(4)
C2 C3 1.450(3)
C2 C7 1.502(3)
C3 C4 1.423(3)
C3 C8 1.499(3)
C4 C5 1.447(4)
C4 C9 1.495(4)
C5 C10 1.493(3)
N1 C11 1.498(9)
N1 C14 1.510(8)
N2 C13 1.275(10)
N2 C18 1.451(10)
C11 C15 1.527(5)
C11 C16 1.533(6)
C11 C12 1.541(7)
C12 C13 1.481(7)
C13 C17 1.499(6)
N1' C11' 1.496(19)
N1' C14' 1.54(2)
N2' C13' 1.281(14)
N2' C18' 1.420(16)
C11' C16' 1.520(14)
C11' C12' 1.544(14)
C11' C15' 1.553(12)
C12' C13' 1.459(13)
C13' C17' 1.505(12)
C21 C22 1.396(4)
C21 C26 1.399(4)
C22 C23 1.400(4)
C22 C28 1.498(4)
C23 C24 1.377(6)
C24 C25 1.372(6)
C25 C26 1.394(5)
C26 C27 1.489(5)
Cl1 O3 1.418(3)
Cl1 O4 1.422(2)
Cl1 O2 1.431(2)
Cl1 O1 1.436(2)
Cl2 O5 1.430(2)
Cl2 O8 1.432(2)
Cl2 O7 1.433(2)
Cl2 O6 1.439(2)

loop_
_geom_hbond_atom_site_label_D
_geom_hbond_atom_site_label_H
_geom_hbond_atom_site_label_A
_geom_hbond_distance_DH
_geom_hbond_distance_HA
_geom_hbond_distance_DA
_geom_hbond_angle_DHA
_geom_hbond_site_symmetry_A
C25 H25 O8 0.95 2.53 3.375(4) 147.5 3_556
C7 H7A O1 0.98 2.57 3.452(3) 149.2 2_546
